data_7200708
loop_
_publ_author_name
'Zhao, Li-Hua'
'Quan, Ying-Ping'
'Yang, Ai-Hong'
'Cui, Jian-Zhong'
'Gao, Hong-Ling'
'Lu, Fan-Li'
'Shi, Wei'
'Cheng, Peng'

_publ_section_title
;
 Syntheses and crystal structures of two new nickel(II) complexes with
 pyrazine-2,3,5,6-tetracarboxylate
;
_journal_issue 7
_journal_name_full CrystEngComm
_journal_page_first 1427
_journal_paper_doi 10.1039/b820663e
_journal_volume 11
_journal_year 2009
_chemical_formula_sum 'C20 H14 N4 Ni O10'
_chemical_formula_weight 529.06
_chemical_name_systematic
;
?
;
_space_group_IT_number 14
_symmetry_cell_setting monoclinic
_symmetry_space_group_name_Hall '-P 2yn'
_symmetry_space_group_name_H-M 'P 1 21/n 1'
_atom_sites_solution_hydrogens geom
_atom_sites_solution_primary direct
_atom_sites_solution_secondary difmap
_audit_creation_method SHELXL-97
_cell_angle_alpha 90.00
_cell_angle_beta 107.59(3)
_cell_angle_gamma 90.00
_cell_formula_units_Z 4
_cell_length_a 8.0552(16)
_cell_length_b 25.966(5)
_cell_length_c 9.888(2)
_cell_measurement_reflns_used 4014
_cell_measurement_temperature 113(2)
_cell_measurement_theta_max 27.960
_cell_measurement_theta_min 2.161
_cell_volume 1971.5(8)
_computing_cell_refinement crystalclear
_computing_data_collection crystalclear
_computing_data_reduction crystalclear
_computing_molecular_graphics 'Bruker SHELXTL'
_computing_publication_material 'Bruker SHELXTL'
_computing_structure_refinement 'SHELXL-97 (Sheldrick, 1997)'
_computing_structure_solution 'SHELXS-97 (Sheldrick, 1990)'
_diffrn_ambient_temperature 113(2)
_diffrn_detector_area_resol_mean 7.31
_diffrn_measured_fraction_theta_full 0.999
_diffrn_measured_fraction_theta_max 0.999
_diffrn_measurement_device_type 'rigaku saturn'
_diffrn_measurement_method '\w scans'
_diffrn_radiation_monochromator confocal
_diffrn_radiation_source 'rotating anode'
_diffrn_radiation_type MoK\a
_diffrn_radiation_wavelength 0.71073
_diffrn_reflns_av_R_equivalents 0.0956
_diffrn_reflns_av_sigmaI/netI 0.0952
_diffrn_reflns_limit_h_max 9
_diffrn_reflns_limit_h_min -9
_diffrn_reflns_limit_k_max 30
_diffrn_reflns_limit_k_min -26
_diffrn_reflns_limit_l_max 11
_diffrn_reflns_limit_l_min -11
_diffrn_reflns_number 12061
_diffrn_reflns_theta_full 25.02
_diffrn_reflns_theta_max 25.02
_diffrn_reflns_theta_min 2.30
_diffrn_standards_decay_% 0
_diffrn_standards_interval_count 0
_diffrn_standards_interval_time 0
_diffrn_standards_number 0
_exptl_absorpt_coefficient_mu 1.057
_exptl_absorpt_correction_T_max 0.9792
_exptl_absorpt_correction_T_min 0.9202
_exptl_absorpt_correction_type multi-scan
_exptl_absorpt_process_details crystalclear
_exptl_crystal_colour green
_exptl_crystal_density_diffrn 1.782
_exptl_crystal_density_method 'not measured'
_exptl_crystal_description plate
_exptl_crystal_F_000 1080
_exptl_crystal_size_max 0.08
_exptl_crystal_size_mid 0.04
_exptl_crystal_size_min 0.02
_refine_diff_density_max 0.403
_refine_diff_density_min -0.438
_refine_diff_density_rms 0.095
_refine_ls_extinction_method none
_refine_ls_goodness_of_fit_ref 1.085
_refine_ls_hydrogen_treatment constr
_refine_ls_matrix_type full
_refine_ls_number_parameters 317
_refine_ls_number_reflns 3489
_refine_ls_number_restraints 0
_refine_ls_restrained_S_all 1.085
_refine_ls_R_factor_all 0.0865
_refine_ls_R_factor_gt 0.0614
_refine_ls_shift/su_max 0.001
_refine_ls_shift/su_mean 0.000
_refine_ls_structure_factor_coef Fsqd
_refine_ls_weighting_details 'calc w=1/[\s^2^(Fo^2^)+(0.0479P)^2^+0.0000P] where P=(Fo^2^+2Fc^2^)/3'
_refine_ls_weighting_scheme calc
_refine_ls_wR_factor_gt 0.1173
_refine_ls_wR_factor_ref 0.1292
_reflns_number_gt 2699
_reflns_number_total 3489
_reflns_threshold_expression >2sigma(I)
_cod_data_source_file b820663e.txt
_cod_data_source_block r71108e
_cod_depositor_comments
;
The following automatic conversions were performed:
'_symmetry_cell_setting' value 'Monoclinic' changed to 'monoclinic'
according to '/home/saulius/struct/CIF-dictionaries/cif_core.dic'
dictionary named 'cif_core.dic' version 2.4.1 from
2010-06-29.

'_exptl_absorpt_correction_type' value 'MULTI-SCAN' changed
to 'multi-scan' according to
'/home/saulius/struct/CIF-dictionaries/cif_core.dic' dictionary named
'cif_core.dic' version 2.4.1 from 2010-06-29.

Automatic conversion script
Id: cif_fix_enum 1527 2010-12-29 10:47:43Z saulius 
;
_cod_original_cell_volume 1971.5(7)
_cod_original_sg_symbol_H-M P2(1)/n
_cod_database_code 7200708

loop_
_symmetry_equiv_pos_as_xyz
'x, y, z'
'-x+1/2, y+1/2, -z+1/2'
'-x, -y, -z'
'x-1/2, -y-1/2, z-1/2'

loop_
_atom_site_label
_atom_site_type_symbol
_atom_site_fract_x
_atom_site_fract_y
_atom_site_fract_z
_atom_site_U_iso_or_equiv
_atom_site_adp_type
_atom_site_occupancy
_atom_site_symmetry_multiplicity
_atom_site_calc_flag
_atom_site_refinement_flags
_atom_site_disorder_assembly
_atom_site_disorder_group
Ni1 Ni 0.53129(7) 0.37987(2) 0.81556(7) 0.0181(2) Uani 1 1 d . . .
O1 O 0.7299(4) 0.32460(11) 0.8668(3) 0.0216(7) Uani 1 1 d . . .
O2 O 0.7854(4) 0.24069(11) 0.8864(4) 0.0281(9) Uani 1 1 d . . .
O3 O 0.6283(4) 0.16012(12) 0.8184(4) 0.0383(10) Uani 1 1 d . . .
H3 H 0.6758 0.1885 0.8475 0.057 Uiso 1 1 calc R . .
O4 O 0.3667(4) 0.13224(11) 0.6988(4) 0.0270(8) Uani 1 1 d . . .
O5 O -0.1215(4) 0.21740(13) 0.5841(4) 0.0372(10) Uani 1 1 d . . .
O6 O -0.1587(4) 0.30084(13) 0.5772(4) 0.0406(11) Uani 1 1 d . . .
H6A H -0.1107 0.3304 0.5981 0.049 Uiso 1 1 d R . .
O7 O 0.0012(4) 0.38016(12) 0.6351(4) 0.0331(9) Uani 1 1 d . . .
O8 O 0.2738(4) 0.40462(11) 0.7435(3) 0.0196(7) Uani 1 1 d . . .
O9 O 0.5292(4) 0.37438(11) 1.0248(4) 0.0252(8) Uani 1 1 d . . .
H9A H 0.4552 0.3501 1.0133 0.030 Uiso 1 1 d R . .
H9B H 0.6331 0.3672 1.0748 0.030 Uiso 1 1 d R . .
N1 N 0.3982(4) 0.31282(13) 0.7605(4) 0.0191(9) Uani 1 1 d . . .
N2 N 0.2201(4) 0.22408(13) 0.6875(4) 0.0196(9) Uani 1 1 d . . .
N3 N 0.5648(4) 0.39295(13) 0.6203(4) 0.0199(9) Uani 1 1 d . . .
N4 N 0.6574(4) 0.44937(13) 0.8569(4) 0.0192(9) Uani 1 1 d . . .
C1 C 0.6844(5) 0.27878(18) 0.8491(5) 0.0210(11) Uani 1 1 d . . .
C2 C 0.4883(5) 0.26866(16) 0.7820(5) 0.0180(10) Uani 1 1 d . . .
C3 C 0.3934(5) 0.22251(16) 0.7415(5) 0.0189(10) Uani 1 1 d . . .
C4 C 0.4641(6) 0.16749(17) 0.7515(5) 0.0243(11) Uani 1 1 d . . .
C5 C 0.1617(6) 0.37125(17) 0.6953(6) 0.0250(11) Uani 1 1 d . . .
C6 C 0.2240(5) 0.31491(16) 0.7061(5) 0.0187(10) Uani 1 1 d . . .
C7 C 0.1337(5) 0.26823(16) 0.6688(5) 0.0182(10) Uani 1 1 d . . .
C8 C -0.0643(6) 0.26076(19) 0.6065(5) 0.0259(12) Uani 1 1 d . . .
C9 C 0.5203(5) 0.36437(17) 0.5044(5) 0.0203(10) Uani 1 1 d . . .
H9 H 0.4655 0.3322 0.5076 0.024 Uiso 1 1 calc R . .
C10 C 0.5492(6) 0.37873(17) 0.3782(5) 0.0256(11) Uani 1 1 d . . .
H10 H 0.5139 0.3569 0.2974 0.031 Uiso 1 1 calc R . .
C11 C 0.6293(6) 0.42470(16) 0.3720(5) 0.0239(11) Uani 1 1 d . . .
H11 H 0.6489 0.4353 0.2861 0.029 Uiso 1 1 calc R . .
C12 C 0.6824(5) 0.45610(17) 0.4925(5) 0.0220(11) Uani 1 1 d . . .
C13 C 0.7717(6) 0.50422(17) 0.4988(6) 0.0268(12) Uani 1 1 d . . .
H13 H 0.7986 0.5163 0.4171 0.032 Uiso 1 1 calc R . .
C14 C 0.8187(6) 0.53296(17) 0.6195(6) 0.0278(12) Uani 1 1 d . . .
H14 H 0.8772 0.5648 0.6206 0.033 Uiso 1 1 calc R . .
C15 C 0.7816(5) 0.51602(16) 0.7439(5) 0.0229(11) Uani 1 1 d . . .
C16 C 0.8222(6) 0.54498(17) 0.8700(6) 0.0286(12) Uani 1 1 d . . .
H16 H 0.8789 0.5773 0.8761 0.034 Uiso 1 1 calc R . .
C17 C 0.7784(6) 0.52572(17) 0.9847(6) 0.0307(13) Uani 1 1 d . . .
H17 H 0.8029 0.5450 1.0702 0.037 Uiso 1 1 calc R . .
C18 C 0.6976(6) 0.47761(16) 0.9741(5) 0.0248(11) Uani 1 1 d . . .
H18 H 0.6702 0.4645 1.0545 0.030 Uiso 1 1 calc R . .
C19 C 0.6964(5) 0.46860(16) 0.7422(5) 0.0183(10) Uani 1 1 d . . .
C20 C 0.6469(5) 0.43897(16) 0.6139(5) 0.0169(10) Uani 1 1 d . . .
O10 O 0.0961(4) 0.34271(13) 0.9476(4) 0.0417(10) Uani 1 1 d . . .
H10A H 0.1469 0.3172 0.9977 0.050 Uiso 1 1 d R . .
H10B H -0.0154 0.3423 0.9233 0.050 Uiso 1 1 d R . .

loop_
_atom_site_aniso_label
_atom_site_aniso_U_11
_atom_site_aniso_U_22
_atom_site_aniso_U_33
_atom_site_aniso_U_23
_atom_site_aniso_U_13
_atom_site_aniso_U_12
Ni1 0.0222(3) 0.0158(3) 0.0168(4) 0.0004(3) 0.0067(2) 0.0005(2)
O1 0.0230(15) 0.0167(18) 0.024(2) -0.0019(14) 0.0062(14) -0.0030(13)
O2 0.0220(15) 0.0202(18) 0.039(3) -0.0002(16) 0.0039(15) 0.0051(14)
O3 0.0261(17) 0.0178(18) 0.059(3) -0.0014(18) -0.0058(18) 0.0023(14)
O4 0.0305(17) 0.0211(18) 0.028(2) -0.0055(15) 0.0065(16) -0.0027(14)
O5 0.0232(16) 0.032(2) 0.051(3) -0.0088(18) 0.0037(17) -0.0048(15)
O6 0.0213(16) 0.035(2) 0.057(3) -0.0127(19) 0.0001(17) 0.0030(16)
O7 0.0252(17) 0.030(2) 0.037(2) 0.0000(17) -0.0014(16) 0.0145(14)
O8 0.0254(16) 0.0153(16) 0.020(2) 0.0007(14) 0.0096(14) 0.0033(13)
O9 0.0283(16) 0.0242(18) 0.023(2) 0.0008(15) 0.0069(15) -0.0017(13)
N1 0.0195(18) 0.019(2) 0.018(2) 0.0002(16) 0.0048(16) 0.0013(15)
N2 0.0207(18) 0.019(2) 0.019(2) 0.0023(16) 0.0061(17) 0.0031(15)
N3 0.0210(18) 0.019(2) 0.021(3) -0.0018(17) 0.0083(17) 0.0005(15)
N4 0.0237(18) 0.018(2) 0.019(2) -0.0003(17) 0.0109(17) 0.0019(15)
C1 0.022(2) 0.029(3) 0.011(3) 0.000(2) 0.003(2) 0.002(2)
C2 0.022(2) 0.019(2) 0.017(3) 0.0055(19) 0.013(2) 0.0045(18)
C3 0.021(2) 0.020(2) 0.017(3) -0.0002(19) 0.0069(19) 0.0006(18)
C4 0.028(2) 0.024(3) 0.023(3) 0.002(2) 0.010(2) 0.002(2)
C5 0.027(2) 0.021(3) 0.025(3) 0.004(2) 0.005(2) 0.005(2)
C6 0.019(2) 0.024(3) 0.013(3) -0.001(2) 0.0048(19) 0.0034(18)
C7 0.019(2) 0.021(3) 0.014(3) -0.0023(19) 0.0043(19) 0.0004(18)
C8 0.023(2) 0.030(3) 0.025(3) -0.003(2) 0.009(2) 0.003(2)
C9 0.022(2) 0.020(2) 0.019(3) -0.001(2) 0.006(2) 0.0014(18)
C10 0.032(2) 0.023(3) 0.021(3) -0.004(2) 0.008(2) 0.004(2)
C11 0.031(2) 0.023(3) 0.019(3) 0.005(2) 0.009(2) 0.007(2)
C12 0.022(2) 0.022(3) 0.021(3) 0.006(2) 0.005(2) 0.0056(18)
C13 0.029(2) 0.024(3) 0.031(3) 0.007(2) 0.015(2) 0.001(2)
C14 0.031(2) 0.014(2) 0.041(4) 0.006(2) 0.014(2) -0.0002(19)
C15 0.020(2) 0.018(2) 0.029(3) 0.004(2) 0.005(2) 0.0061(18)
C16 0.028(2) 0.016(3) 0.040(4) -0.005(2) 0.007(2) -0.0019(19)
C17 0.033(3) 0.021(3) 0.035(4) -0.006(2) 0.007(2) -0.001(2)
C18 0.033(2) 0.021(3) 0.020(3) -0.008(2) 0.008(2) -0.001(2)
C19 0.021(2) 0.017(2) 0.019(3) 0.000(2) 0.009(2) 0.0020(18)
C20 0.018(2) 0.020(2) 0.013(3) 0.0033(19) 0.0052(18) 0.0042(17)
O10 0.0288(17) 0.038(2) 0.057(3) 0.0030(19) 0.0111(18) 0.0019(16)

loop_
_atom_type_symbol
_atom_type_description
_atom_type_scat_dispersion_real
_atom_type_scat_dispersion_imag
_atom_type_scat_source
C C 0.0033 0.0016 'International Tables Vol C Tables 4.2.6.8 and 6.1.1.4'
H H 0.0000 0.0000 'International Tables Vol C Tables 4.2.6.8 and 6.1.1.4'
N N 0.0061 0.0033 'International Tables Vol C Tables 4.2.6.8 and 6.1.1.4'
O O 0.0106 0.0060 'International Tables Vol C Tables 4.2.6.8 and 6.1.1.4'
Ni Ni 0.3393 1.1124 'International Tables Vol C Tables 4.2.6.8 and 6.1.1.4'

loop_
_geom_angle_atom_site_label_1
_geom_angle_atom_site_label_2
_geom_angle_atom_site_label_3
_geom_angle
_geom_angle_site_symmetry_1
_geom_angle_site_symmetry_3
_geom_angle_publ_flag
N1 Ni1 N4 175.97(15) . . ?
N1 Ni1 N3 95.63(15) . . ?
N4 Ni1 N3 81.05(15) . . ?
N1 Ni1 O9 92.62(14) . . ?
N4 Ni1 O9 90.81(14) . . ?
N3 Ni1 O9 171.22(13) . . ?
N1 Ni1 O8 77.42(12) . . ?
N4 Ni1 O8 100.29(12) . . ?
N3 Ni1 O8 91.59(13) . . ?
O9 Ni1 O8 93.13(13) . . ?
N1 Ni1 O1 77.30(12) . . ?
N4 Ni1 O1 105.00(12) . . ?
N3 Ni1 O1 91.88(13) . . ?
O9 Ni1 O1 87.01(12) . . ?
O8 Ni1 O1 154.70(11) . . ?
C1 O1 Ni1 116.8(3) . . ?
C4 O3 H3 109.5 . . ?
C8 O6 H6A 118.9 . . ?
C5 O8 Ni1 116.8(3) . . ?
Ni1 O9 H9A 97.7 . . ?
Ni1 O9 H9B 106.8 . . ?
H9A O9 H9B 116.1 . . ?
C2 N1 C6 123.3(4) . . ?
C2 N1 Ni1 118.3(3) . . ?
C6 N1 Ni1 118.4(3) . . ?
C7 N2 C3 121.6(4) . . ?
C9 N3 C20 117.1(4) . . ?
C9 N3 Ni1 130.1(3) . . ?
C20 N3 Ni1 112.8(3) . . ?
C18 N4 C19 117.9(4) . . ?
C18 N4 Ni1 129.5(3) . . ?
C19 N4 Ni1 112.5(3) . . ?
O1 C1 O2 125.0(4) . . ?
O1 C1 C2 116.4(4) . . ?
O2 C1 C2 118.6(4) . . ?
N1 C2 C3 117.4(4) . . ?
N1 C2 C1 111.0(4) . . ?
C3 C2 C1 131.6(4) . . ?
N2 C3 C2 119.9(4) . . ?
N2 C3 C4 112.2(4) . . ?
C2 C3 C4 127.9(4) . . ?
O4 C4 O3 122.1(4) . . ?
O4 C4 C3 119.7(4) . . ?
O3 C4 C3 118.1(4) . . ?
O8 C5 O7 125.0(4) . . ?
O8 C5 C6 117.0(4) . . ?
O7 C5 C6 118.0(4) . . ?
N1 C6 C7 117.7(4) . . ?
N1 C6 C5 110.2(4) . . ?
C7 C6 C5 132.0(4) . . ?
N2 C7 C6 120.1(4) . . ?
N2 C7 C8 112.6(4) . . ?
C6 C7 C8 127.3(4) . . ?
O5 C8 O6 123.5(4) . . ?
O5 C8 C7 118.8(4) . . ?
O6 C8 C7 117.7(4) . . ?
N3 C9 C10 123.6(4) . . ?
N3 C9 H9 118.2 . . ?
C10 C9 H9 118.2 . . ?
C11 C10 C9 119.0(5) . . ?
C11 C10 H10 120.5 . . ?
C9 C10 H10 120.5 . . ?
C10 C11 C12 119.8(5) . . ?
C10 C11 H11 120.1 . . ?
C12 C11 H11 120.1 . . ?
C20 C12 C11 117.4(4) . . ?
C20 C12 C13 118.2(5) . . ?
C11 C12 C13 124.4(5) . . ?
C14 C13 C12 121.3(5) . . ?
C14 C13 H13 119.4 . . ?
C12 C13 H13 119.4 . . ?
C13 C14 C15 120.9(4) . . ?
C13 C14 H14 119.5 . . ?
C15 C14 H14 119.5 . . ?
C19 C15 C16 117.4(5) . . ?
C19 C15 C14 119.3(4) . . ?
C16 C15 C14 123.3(4) . . ?
C17 C16 C15 119.1(4) . . ?
C17 C16 H16 120.5 . . ?
C15 C16 H16 120.5 . . ?
C16 C17 C18 119.4(5) . . ?
C16 C17 H17 120.3 . . ?
C18 C17 H17 120.3 . . ?
N4 C18 C17 123.1(5) . . ?
N4 C18 H18 118.5 . . ?
C17 C18 H18 118.5 . . ?
N4 C19 C15 123.1(4) . . ?
N4 C19 C20 117.9(4) . . ?
C15 C19 C20 119.0(4) . . ?
N3 C20 C12 123.0(4) . . ?
N3 C20 C19 115.7(4) . . ?
C12 C20 C19 121.2(4) . . ?
H10A O10 H10B 115.5 . . ?

loop_
_geom_bond_atom_site_label_1
_geom_bond_atom_site_label_2
_geom_bond_distance
_geom_bond_site_symmetry_2
_geom_bond_publ_flag
Ni1 N1 2.031(3) . ?
Ni1 N4 2.051(3) . ?
Ni1 N3 2.057(4) . ?
Ni1 O9 2.079(3) . ?
Ni1 O8 2.081(3) . ?
Ni1 O1 2.094(3) . ?
O1 C1 1.241(5) . ?
O2 C1 1.263(5) . ?
O3 C4 1.301(5) . ?
O3 H3 0.8400 . ?
O4 C4 1.216(5) . ?
O5 C8 1.211(5) . ?
O6 C8 1.270(5) . ?
O6 H6A 0.8552 . ?
O7 C5 1.270(5) . ?
O8 C5 1.239(5) . ?
O9 H9A 0.8505 . ?
O9 H9B 0.8541 . ?
N1 C2 1.339(5) . ?
N1 C6 1.343(5) . ?
N2 C7 1.325(5) . ?
N2 C3 1.336(5) . ?
N3 C9 1.321(6) . ?
N3 C20 1.376(5) . ?
N4 C18 1.326(6) . ?
N4 C19 1.361(6) . ?
C1 C2 1.540(6) . ?
C2 C3 1.413(6) . ?
C3 C4 1.530(6) . ?
C5 C6 1.540(6) . ?
C6 C7 1.404(6) . ?
C7 C8 1.539(6) . ?
C9 C10 1.387(7) . ?
C9 H9 0.9500 . ?
C10 C11 1.367(6) . ?
C10 H10 0.9500 . ?
C11 C12 1.400(7) . ?
C11 H11 0.9500 . ?
C12 C20 1.389(7) . ?
C12 C13 1.434(6) . ?
C13 C14 1.360(7) . ?
C13 H13 0.9500 . ?
C14 C15 1.421(7) . ?
C14 H14 0.9500 . ?
C15 C19 1.407(6) . ?
C15 C16 1.407(7) . ?
C16 C17 1.379(7) . ?
C16 H16 0.9500 . ?
C17 C18 1.398(6) . ?
C17 H17 0.9500 . ?
C18 H18 0.9500 . ?
C19 C20 1.434(6) . ?
O10 H10A 0.8552 . ?
O10 H10B 0.8568 . ?

loop_
_geom_torsion_atom_site_label_1
_geom_torsion_atom_site_label_2
_geom_torsion_atom_site_label_3
_geom_torsion_atom_site_label_4
_geom_torsion
_geom_torsion_site_symmetry_1
_geom_torsion_site_symmetry_2
_geom_torsion_site_symmetry_3
_geom_torsion_site_symmetry_4
_geom_torsion_publ_flag
N1 Ni1 O1 C1 -2.9(3) . . . . ?
N4 Ni1 O1 C1 -179.5(3) . . . . ?
N3 Ni1 O1 C1 -98.2(3) . . . . ?
O9 Ni1 O1 C1 90.5(3) . . . . ?
O8 Ni1 O1 C1 -0.5(5) . . . . ?
N1 Ni1 O8 C5 -3.5(3) . . . . ?
N4 Ni1 O8 C5 173.1(3) . . . . ?
N3 Ni1 O8 C5 91.9(4) . . . . ?
O9 Ni1 O8 C5 -95.5(3) . . . . ?
O1 Ni1 O8 C5 -5.9(5) . . . . ?
N4 Ni1 N1 C2 126.3(19) . . . . ?
N3 Ni1 N1 C2 91.6(4) . . . . ?
O9 Ni1 N1 C2 -85.4(3) . . . . ?
O8 Ni1 N1 C2 -178.0(4) . . . . ?
O1 Ni1 N1 C2 1.0(3) . . . . ?
N4 Ni1 N1 C6 -55(2) . . . . ?
N3 Ni1 N1 C6 -89.3(4) . . . . ?
O9 Ni1 N1 C6 93.7(4) . . . . ?
O8 Ni1 N1 C6 1.1(3) . . . . ?
O1 Ni1 N1 C6 -179.9(4) . . . . ?
N1 Ni1 N3 C9 -3.3(4) . . . . ?
N4 Ni1 N3 C9 179.0(4) . . . . ?
O9 Ni1 N3 C9 156.7(7) . . . . ?
O8 Ni1 N3 C9 -80.8(4) . . . . ?
O1 Ni1 N3 C9 74.1(4) . . . . ?
N1 Ni1 N3 C20 176.8(3) . . . . ?
N4 Ni1 N3 C20 -0.9(3) . . . . ?
O9 Ni1 N3 C20 -23.3(10) . . . . ?
O8 Ni1 N3 C20 99.2(3) . . . . ?
O1 Ni1 N3 C20 -105.8(3) . . . . ?
N1 Ni1 N4 C18 142.8(19) . . . . ?
N3 Ni1 N4 C18 177.7(4) . . . . ?
O9 Ni1 N4 C18 -5.6(4) . . . . ?
O8 Ni1 N4 C18 87.7(4) . . . . ?
O1 Ni1 N4 C18 -92.8(4) . . . . ?
N1 Ni1 N4 C19 -34(2) . . . . ?
N3 Ni1 N4 C19 0.6(3) . . . . ?
O9 Ni1 N4 C19 177.2(3) . . . . ?
O8 Ni1 N4 C19 -89.4(3) . . . . ?
O1 Ni1 N4 C19 90.1(3) . . . . ?
Ni1 O1 C1 O2 -173.3(4) . . . . ?
Ni1 O1 C1 C2 4.0(5) . . . . ?
C6 N1 C2 C3 1.6(7) . . . . ?
Ni1 N1 C2 C3 -179.3(3) . . . . ?
C6 N1 C2 C1 -178.4(4) . . . . ?
Ni1 N1 C2 C1 0.6(5) . . . . ?
O1 C1 C2 N1 -3.1(6) . . . . ?
O2 C1 C2 N1 174.4(4) . . . . ?
O1 C1 C2 C3 176.9(5) . . . . ?
O2 C1 C2 C3 -5.7(8) . . . . ?
C7 N2 C3 C2 0.9(7) . . . . ?
C7 N2 C3 C4 -179.3(4) . . . . ?
N1 C2 C3 N2 -1.6(7) . . . . ?
C1 C2 C3 N2 178.4(5) . . . . ?
N1 C2 C3 C4 178.6(5) . . . . ?
C1 C2 C3 C4 -1.3(8) . . . . ?
N2 C3 C4 O4 7.7(7) . . . . ?
C2 C3 C4 O4 -172.6(5) . . . . ?
N2 C3 C4 O3 -171.6(4) . . . . ?
C2 C3 C4 O3 8.1(8) . . . . ?
Ni1 O8 C5 O7 -173.1(4) . . . . ?
Ni1 O8 C5 C6 5.1(6) . . . . ?
C2 N1 C6 C7 -0.8(7) . . . . ?
Ni1 N1 C6 C7 -179.9(3) . . . . ?
C2 N1 C6 C5 180.0(4) . . . . ?
Ni1 N1 C6 C5 0.9(5) . . . . ?
O8 C5 C6 N1 -4.0(6) . . . . ?
O7 C5 C6 N1 174.3(4) . . . . ?
O8 C5 C6 C7 177.0(5) . . . . ?
O7 C5 C6 C7 -4.7(8) . . . . ?
C3 N2 C7 C6 -0.1(7) . . . . ?
C3 N2 C7 C8 -179.6(4) . . . . ?
N1 C6 C7 N2 0.0(7) . . . . ?
C5 C6 C7 N2 179.0(5) . . . . ?
N1 C6 C7 C8 179.4(5) . . . . ?
C5 C6 C7 C8 -1.6(8) . . . . ?
N2 C7 C8 O5 1.6(7) . . . . ?
C6 C7 C8 O5 -177.8(5) . . . . ?
N2 C7 C8 O6 -176.3(4) . . . . ?
C6 C7 C8 O6 4.3(8) . . . . ?
C20 N3 C9 C10 -1.1(6) . . . . ?
Ni1 N3 C9 C10 178.9(3) . . . . ?
N3 C9 C10 C11 0.6(7) . . . . ?
C9 C10 C11 C12 0.7(6) . . . . ?
C10 C11 C12 C20 -1.3(6) . . . . ?
C10 C11 C12 C13 178.1(4) . . . . ?
C20 C12 C13 C14 -0.9(6) . . . . ?
C11 C12 C13 C14 179.6(4) . . . . ?
C12 C13 C14 C15 0.4(7) . . . . ?
C13 C14 C15 C19 0.6(6) . . . . ?
C13 C14 C15 C16 -177.9(4) . . . . ?
C19 C15 C16 C17 0.4(6) . . . . ?
C14 C15 C16 C17 178.9(4) . . . . ?
C15 C16 C17 C18 1.1(7) . . . . ?
C19 N4 C18 C17 -0.3(6) . . . . ?
Ni1 N4 C18 C17 -177.3(3) . . . . ?
C16 C17 C18 N4 -1.2(7) . . . . ?
C18 N4 C19 C15 1.9(6) . . . . ?
Ni1 N4 C19 C15 179.4(3) . . . . ?
C18 N4 C19 C20 -177.6(4) . . . . ?
Ni1 N4 C19 C20 -0.1(5) . . . . ?
C16 C15 C19 N4 -2.0(6) . . . . ?
C14 C15 C19 N4 179.4(4) . . . . ?
C16 C15 C19 C20 177.6(4) . . . . ?
C14 C15 C19 C20 -1.0(6) . . . . ?
C9 N3 C20 C12 0.5(6) . . . . ?
Ni1 N3 C20 C12 -179.6(3) . . . . ?
C9 N3 C20 C19 -178.8(4) . . . . ?
Ni1 N3 C20 C19 1.1(4) . . . . ?
C11 C12 C20 N3 0.7(6) . . . . ?
C13 C12 C20 N3 -178.8(4) . . . . ?
C11 C12 C20 C19 180.0(4) . . . . ?
C13 C12 C20 C19 0.5(6) . . . . ?
N4 C19 C20 N3 -0.7(5) . . . . ?
C15 C19 C20 N3 179.8(3) . . . . ?
N4 C19 C20 C12 -180.0(4) . . . . ?
C15 C19 C20 C12 0.4(6) . . . . ?
